data_2216740
loop_
_publ_author_name
'Nikolaenko, Igor V.'
'Bazzicalupi, Carla'
'Grimmer, Craig'
'Bhagwandin, Ashen'

_publ_section_title
;
 2,5-Dihydroxy-2,5-dimethylcyclohexane-1,4-dione
;
_journal_coeditor_code RZ2164
_journal_issue 12
_journal_name_full 'Acta Crystallographica Section E'
_journal_page_first o4703
_journal_page_last o4703
_journal_paper_doi 10.1107/S1600536807047708
_journal_volume 63
_journal_year 2007
_chemical_formula_iupac 'C8 H12 O4'
_chemical_formula_moiety 'C8 H12 O4'
_chemical_formula_sum 'C8 H12 O4'
_chemical_formula_weight 172.18
_chemical_melting_point 176.5
_chemical_name_systematic
;
2,5-Dihydroxy-2,5-dimethylcyclohexane-1,4-dione
;
_space_group_IT_number 2
_symmetry_cell_setting triclinic
_symmetry_space_group_name_Hall '-P 1'
_symmetry_space_group_name_H-M 'P -1'
_cell_angle_alpha 91.97(3)
_cell_angle_beta 111.59(4)
_cell_angle_gamma 101.82(3)
_cell_formula_units_Z 1
_cell_length_a 5.795(2)
_cell_length_b 6.076(2)
_cell_length_c 6.441(3)
_cell_measurement_reflns_used 840
_cell_measurement_temperature 298
_cell_measurement_theta_max 28.4167
_cell_measurement_theta_min 3.8899
_cell_volume 204.90(15)
_computing_cell_refinement 'CrysAlis RED (Oxford Diffraction, 2006)'
_computing_data_collection 'CrysAlis CCD (Oxford Diffraction, 2006)'
_computing_data_reduction 'CrysAlis RED (Oxford Diffraction, 2006)'
_computing_molecular_graphics '<i>Mercury</i> (Macrae <i>et al.</i>,  2006)'
_computing_publication_material '<i>publCIF</i> (Westrip, 2007)'
_computing_structure_refinement 'SHELXL97 (Sheldrick, 1997)'
_computing_structure_solution 'SIR97 (Altomare <i>et al.</i>,  1999)'
_diffrn_ambient_temperature 298
_diffrn_detector_area_resol_mean 16.4547
_diffrn_measured_fraction_theta_full 0.996
_diffrn_measured_fraction_theta_max 0.974
_diffrn_measurement_device_type 'Oxford Diffraction PX Ultra'
_diffrn_measurement_method \w
_diffrn_radiation_monochromator graphite
_diffrn_radiation_source 'fine-focus sealed tube'
_diffrn_radiation_type MoK\a
_diffrn_radiation_wavelength 0.71073
_diffrn_reflns_av_R_equivalents 0.0204
_diffrn_reflns_av_sigmaI/netI 0.0481
_diffrn_reflns_limit_h_max 7
_diffrn_reflns_limit_h_min -7
_diffrn_reflns_limit_k_max 7
_diffrn_reflns_limit_k_min -7
_diffrn_reflns_limit_l_max 8
_diffrn_reflns_limit_l_min -7
_diffrn_reflns_number 1953
_diffrn_reflns_theta_full 25.00
_diffrn_reflns_theta_max 26.35
_diffrn_reflns_theta_min 3.89
_diffrn_standards_interval_count infinity
_diffrn_standards_interval_time infinity
_diffrn_standards_number 0
_exptl_absorpt_coefficient_mu 0.112
_exptl_absorpt_correction_T_max 0.994
_exptl_absorpt_correction_T_min 0.967
_exptl_absorpt_correction_type multi-scan
_exptl_absorpt_process_details
;
(CrysAlis RED; Oxford Diffraction, 2006)
;
_exptl_crystal_colour colourless
_exptl_crystal_density_diffrn 1.395
_exptl_crystal_density_method 'not measured'
_exptl_crystal_description prismatic
_exptl_crystal_F_000 92
_exptl_crystal_size_max 0.25
_exptl_crystal_size_mid 0.2
_exptl_crystal_size_min 0.05
_refine_diff_density_max 0.133
_refine_diff_density_min -0.145
_refine_ls_extinction_method none
_refine_ls_goodness_of_fit_ref 0.892
_refine_ls_hydrogen_treatment constr
_refine_ls_matrix_type full
_refine_ls_number_parameters 57
_refine_ls_number_reflns 818
_refine_ls_number_restraints 0
_refine_ls_restrained_S_all 0.892
_refine_ls_R_factor_all 0.0581
_refine_ls_R_factor_gt 0.0349
_refine_ls_shift/su_max 0.000
_refine_ls_shift/su_mean 0.000
_refine_ls_structure_factor_coef Fsqd
_refine_ls_weighting_details 'calc w=1/[\s^2^(Fo^2^)+(0.0508P)^2^] where P=(Fo^2^+2Fc^2^)/3'
_refine_ls_weighting_scheme calc
_refine_ls_wR_factor_gt 0.0763
_refine_ls_wR_factor_ref 0.0828
_reflns_number_gt 506
_reflns_number_total 818
_reflns_threshold_expression I>2\s(I)
_cod_data_source_file rz2164.cif
_cod_data_source_block I
_cod_database_code 2216740
_cod_database_fobs_code 2216740

loop_
_symmetry_equiv_pos_as_xyz
'x, y, z'
'-x, -y, -z'

loop_
_atom_site_type_symbol
_atom_site_label
_atom_site_fract_x
_atom_site_fract_y
_atom_site_fract_z
_atom_site_U_iso_or_equiv
_atom_site_adp_type
_atom_site_calc_flag
_atom_site_refinement_flags
_atom_site_occupancy
O O5 0.49211(17) 0.27663(17) 0.75565(18) 0.0446(3) Uani d . 1
H H5 0.4642 0.1583 0.8092 0.067 Uiso calc R 1
O O6 0.8000(2) 0.11944(17) 1.10837(18) 0.0466(4) Uani d . 1
C C1 0.7591(2) 0.3570(2) 0.8178(2) 0.0311(4) Uani d . 1
C C2 0.8150(3) 0.6174(2) 0.8484(3) 0.0362(4) Uani d . 1
H H2A 0.7500 0.6699 0.7021 0.043 Uiso calc R 1
H H2B 0.7248 0.6647 0.9360 0.043 Uiso calc R 1
C C3 0.9054(3) 0.2729(2) 1.0362(2) 0.0318(4) Uani d . 1
C C4 0.8370(3) 0.2715(3) 0.6325(3) 0.0453(4) Uani d . 1
H H4A 0.8053 0.1093 0.6197 0.068 Uiso calc R 1
H H4B 1.0154 0.3346 0.6697 0.068 Uiso calc R 1
H H4C 0.7391 0.3172 0.4920 0.068 Uiso calc R 1

loop_
_atom_site_aniso_label
_atom_site_aniso_U_11
_atom_site_aniso_U_22
_atom_site_aniso_U_33
_atom_site_aniso_U_12
_atom_site_aniso_U_13
_atom_site_aniso_U_23
O5 0.0261(6) 0.0444(7) 0.0532(7) -0.0011(5) 0.0082(5) 0.0111(6)
O6 0.0446(7) 0.0378(6) 0.0509(7) -0.0036(5) 0.0171(6) 0.0143(5)
C1 0.0217(8) 0.0307(8) 0.0363(9) -0.0001(6) 0.0091(7) 0.0039(7)
C2 0.0324(9) 0.0330(8) 0.0387(9) 0.0071(6) 0.0086(7) 0.0077(7)
C3 0.0340(8) 0.0255(8) 0.0352(9) 0.0045(7) 0.0142(7) 0.0013(7)
C4 0.0477(10) 0.0469(9) 0.0398(9) 0.0083(8) 0.0168(8) 0.0011(8)

loop_
_atom_type_symbol
_atom_type_description
_atom_type_scat_dispersion_real
_atom_type_scat_dispersion_imag
_atom_type_scat_source
C C 0.0033 0.0016 'International Tables Vol C Tables 4.2.6.8 and 6.1.1.4'
H H 0.0000 0.0000 'International Tables Vol C Tables 4.2.6.8 and 6.1.1.4'
O O 0.0106 0.0060 'International Tables Vol C Tables 4.2.6.8 and 6.1.1.4'

loop_
_geom_angle_atom_site_label_1
_geom_angle_atom_site_label_2
_geom_angle_atom_site_label_3
_geom_angle_site_symmetry_1
_geom_angle_site_symmetry_3
_geom_angle
_geom_angle_publ_flag
C1 O5 H5 . . 109.5 ?
O5 C1 C3 . . 110.60(10) ?
O5 C1 C4 . . 109.50(10) ?
C3 C1 C4 . . 108.80(10) ?
O5 C1 C2 . . 106.90(10) ?
C3 C1 C2 . . 110.00(10) y
C4 C1 C2 . . 111.00(10) ?
C3 C2 C1 2_767 . 113.00(10) y
C3 C2 H2A 2_767 . 109.0 ?
C1 C2 H2A . . 109.0 ?
C3 C2 H2B 2_767 . 109.0 ?
C1 C2 H2B . . 109.0 ?
H2A C2 H2B . . 107.8 ?
O6 C3 C2 . 2_767 122.20(10) ?
O6 C3 C1 . . 120.60(10) ?
C2 C3 C1 2_767 . 117.20(10) y
C1 C4 H4A . . 109.5 ?
C1 C4 H4B . . 109.5 ?
H4A C4 H4B . . 109.5 ?
C1 C4 H4C . . 109.5 ?
H4A C4 H4C . . 109.5 ?
H4B C4 H4C . . 109.5 ?

loop_
_geom_bond_atom_site_label_1
_geom_bond_atom_site_label_2
_geom_bond_site_symmetry_2
_geom_bond_distance
_geom_bond_publ_flag
O5 C1 . 1.419(2) y
O5 H5 . 0.8200 ?
O6 C3 . 1.2100(10) y
C1 C3 . 1.519(2) ?
C1 C4 . 1.532(2) ?
C1 C2 . 1.539(2) ?
C2 C3 2_767 1.503(2) ?
C2 H2A . 0.9700 ?
C2 H2B . 0.9700 ?
C4 H4A . 0.9600 ?
C4 H4B . 0.9600 ?
C4 H4C . 0.9600 ?

loop_
_geom_hbond_atom_site_label_D
_geom_hbond_atom_site_label_H
_geom_hbond_atom_site_label_A
_geom_hbond_site_symmetry_A
_geom_hbond_distance_DH
_geom_hbond_distance_HA
_geom_hbond_distance_DA
_geom_hbond_angle_DHA
_geom_hbond_publ_flag
O5 H5 O6 . 0.82 2.24 2.669(2) 113 yes
O5 H5 O6 2_657 0.82 2.25 2.999(2) 151.4 yes
C4 H4B O5 1_655 0.96 2.71 3.574(3) 150 yes

loop_
_geom_torsion_atom_site_label_1
_geom_torsion_atom_site_label_2
_geom_torsion_atom_site_label_3
_geom_torsion_atom_site_label_4
_geom_torsion_site_symmetry_4
_geom_torsion
_geom_torsion_publ_flag
O5 C1 C2 C3 2_767 167.10(10) ?
C3 C1 C2 C3 2_767 47.0(2) ?
C4 C1 C2 C3 2_767 -73.5(2) ?
O5 C1 C3 O6 . 15.2(2) y
C4 C1 C3 O6 . -105.2(2) ?
C2 C1 C3 O6 . 133.00(10) ?
O5 C1 C3 C2 2_767 -167.00(10) ?
C4 C1 C3 C2 2_767 72.7(2) ?
C2 C1 C3 C2 2_767 -49.1(2) ?
